data_7119140
loop_
_publ_author_name
'Yuan-Ming Sun'
'Peng Gu'
'Yu-Ning Gao'
'Qin Xu'
'Min Shi'

_publ_section_title
;
 Gold(I) catalyzed tandem cyclization of propargylic esters to
 4-acyloxy-1,2-dihydroquinolines
;
_journal_name_full Chem.Commun.
_journal_page_first 6942
_journal_volume 52
_journal_year 2016
_chemical_absolute_configuration unk
_chemical_formula_sum 'C20 H23 N O3'
_chemical_formula_weight 325.39
_chemical_name_systematic
; 
 ? 
;
_space_group_crystal_system orthorhombic
_space_group_IT_number 19
_space_group_name_Hall 'P 2ac 2ab'
_space_group_name_H-M_alt 'P 21 21 21'
_symmetry_space_group_name_Hall 'P 2ac 2ab'
_symmetry_space_group_name_H-M 'P 21 21 21'
_atom_sites_solution_hydrogens geom
_audit_creation_method SHELXL-2013
_audit_update_record
;
2015-11-06 deposited with the CCDC.
2016-04-26 downloaded from the CCDC.
;
_cell_angle_alpha 90
_cell_angle_beta 90
_cell_angle_gamma 90
_cell_formula_units_Z 4
_cell_length_a 8.6053(10)
_cell_length_b 11.6403(14)
_cell_length_c 17.468(2)
_cell_measurement_reflns_used 4360
_cell_measurement_temperature 293(2)
_cell_measurement_theta_max 54.145
_cell_measurement_theta_min 5.277
_cell_volume 1749.7(4)
_computing_cell_refinement 'Bruker SMART'
_computing_data_collection 'Bruker SMART'
_computing_data_reduction 'Bruker SHELXTL'
_computing_molecular_graphics 'Bruker SHELXTL'
_computing_publication_material 'Bruker SHELXTL'
_computing_structure_refinement 'SHELXL-2013 (Sheldrick, 2013)'
_computing_structure_solution 'Bruker SHELXTL'
_diffrn_ambient_temperature 293(2)
_diffrn_measured_fraction_theta_full 1.000
_diffrn_measured_fraction_theta_max 1.000
_diffrn_measurement_device_type 'CCD area detector'
_diffrn_measurement_method 'phi and omega scans'
_diffrn_radiation_type MoK\a
_diffrn_radiation_wavelength 0.71073
_diffrn_reflns_av_R_equivalents 0.0297
_diffrn_reflns_av_unetI/netI 0.0299
_diffrn_reflns_Laue_measured_fraction_full 1.000
_diffrn_reflns_Laue_measured_fraction_max 1.000
_diffrn_reflns_limit_h_max 10
_diffrn_reflns_limit_h_min -8
_diffrn_reflns_limit_k_max 14
_diffrn_reflns_limit_k_min -14
_diffrn_reflns_limit_l_max 21
_diffrn_reflns_limit_l_min -21
_diffrn_reflns_number 10517
_diffrn_reflns_point_group_measured_fraction_full 1.000
_diffrn_reflns_point_group_measured_fraction_max 1.000
_diffrn_reflns_theta_full 25.242
_diffrn_reflns_theta_max 25.993
_diffrn_reflns_theta_min 2.102
_exptl_absorpt_coefficient_mu 0.083
_exptl_absorpt_correction_T_max 0.7456
_exptl_absorpt_correction_T_min 0.6763
_exptl_absorpt_correction_type multi-scan
_exptl_absorpt_process_details sadabs
_exptl_crystal_colour colorless
_exptl_crystal_density_diffrn 1.235
_exptl_crystal_description prismatic
_exptl_crystal_F_000 696
_exptl_crystal_size_max 0.220
_exptl_crystal_size_mid 0.160
_exptl_crystal_size_min 0.110
_refine_diff_density_max 0.160
_refine_diff_density_min -0.179
_refine_diff_density_rms 0.035
_refine_ls_abs_structure_details
; 
 Flack x determined using 1282 quotients [(I+)-(I-)]/[(I+)+(I-)] 
 (Parsons and Flack (2004), Acta Cryst. A60, s61). 
;
_refine_ls_abs_structure_Flack 0.3(5)
_refine_ls_extinction_coef .
_refine_ls_extinction_method none
_refine_ls_goodness_of_fit_ref 1.010
_refine_ls_hydrogen_treatment constr
_refine_ls_matrix_type full
_refine_ls_number_parameters 221
_refine_ls_number_reflns 3444
_refine_ls_number_restraints 0
_refine_ls_restrained_S_all 1.010
_refine_ls_R_factor_all 0.0418
_refine_ls_R_factor_gt 0.0385
_refine_ls_shift/su_max 0.000
_refine_ls_shift/su_mean 0.000
_refine_ls_structure_factor_coef Fsqd
_refine_ls_weighting_details 'w=1/[\s^2^(Fo^2^)+(0.0701P)^2^+0.0824P] where P=(Fo^2^+2Fc^2^)/3'
_refine_ls_weighting_scheme calc
_refine_ls_wR_factor_gt 0.1014
_refine_ls_wR_factor_ref 0.1043
_reflns_Friedel_coverage 0.738
_reflns_Friedel_fraction_full 1.000
_reflns_Friedel_fraction_max 0.999
_reflns_number_gt 3189
_reflns_number_total 3444
_reflns_threshold_expression 'I > 2\s(I)'
_cod_data_source_file c6cc03132c2.cif
_cod_data_source_block cd15218
_cod_database_code 7119140
_shelx_space_group_comment
; 
The symmetry employed for this shelxl refinement is uniquely defined 
by the following loop, which should always be used as a source of 
symmetry information in preference to the above space-group names. 
They are only intended as comments. 
;
_shelx_estimated_absorpt_t_min 0.982
_shelx_estimated_absorpt_t_max 0.991
_shelxl_version_number 2013-4

loop_
_space_group_symop_operation_xyz
'x, y, z'
'-x+1/2, -y, z+1/2'
'-x, y+1/2, -z+1/2'
'x+1/2, -y+1/2, -z'

loop_
_atom_site_label
_atom_site_type_symbol
_atom_site_fract_x
_atom_site_fract_y
_atom_site_fract_z
_atom_site_U_iso_or_equiv
_atom_site_adp_type
_atom_site_occupancy
_atom_site_site_symmetry_order
_atom_site_calc_flag
_atom_site_refinement_flags_posn
_atom_site_refinement_flags_adp
_atom_site_refinement_flags_occupancy
_atom_site_disorder_assembly
_atom_site_disorder_group
N1 N 0.8531(2) 0.95531(15) 0.30430(9) 0.0362(4) Uani 1 1 d . . . . .
O1 O 1.2477(2) 1.12764(16) 0.36932(11) 0.0597(5) Uani 1 1 d . . . . .
H1 H 1.2642 1.1892 0.3480 0.090 Uiso 1 1 calc R U . . .
O2 O 0.7705(2) 0.83527(15) 0.21133(10) 0.0559(5) Uani 1 1 d . . . . .
O3 O 0.67416(18) 1.01548(13) 0.22209(8) 0.0430(4) Uani 1 1 d . . . . .
C1 C 0.8322(3) 1.05736(17) 0.34814(10) 0.0357(4) Uani 1 1 d . . . . .
C2 C 0.6882(3) 1.0879(2) 0.37751(12) 0.0450(5) Uani 1 1 d . . . . .
H2 H 0.6011 1.0429 0.3678 0.054 Uiso 1 1 calc R U . . .
C3 C 0.6763(4) 1.1860(2) 0.42131(13) 0.0562(6) Uani 1 1 d . . . . .
H3 H 0.5802 1.2080 0.4407 0.067 Uiso 1 1 calc R U . . .
C4 C 0.8058(4) 1.2516(2) 0.43652(14) 0.0627(8) Uani 1 1 d . . . . .
H4 H 0.7965 1.3176 0.4662 0.075 Uiso 1 1 calc R U . . .
C5 C 0.9482(3) 1.2203(2) 0.40822(13) 0.0515(6) Uani 1 1 d . . . . .
H5 H 1.0350 1.2651 0.4189 0.062 Uiso 1 1 calc R U . . .
C6 C 0.9638(3) 1.12227(18) 0.36377(11) 0.0392(5) Uani 1 1 d . . . . .
C7 C 1.1166(2) 1.07472(19) 0.33619(12) 0.0426(5) Uani 1 1 d . . . . .
H7 H 1.1225 1.0800 0.2803 0.051 Uiso 1 1 calc R U . . .
C8 C 1.1171(2) 0.94950(19) 0.36066(12) 0.0416(5) Uani 1 1 d . . . . .
H8A H 1.1039 0.9452 0.4157 0.050 Uiso 1 1 calc R U . . .
H8B H 1.2169 0.9157 0.3481 0.050 Uiso 1 1 calc R U . . .
C9 C 0.9875(2) 0.88005(18) 0.32161(11) 0.0375(4) Uani 1 1 d . . . . .
H9 H 1.0282 0.8506 0.2730 0.045 Uiso 1 1 calc R U . . .
C10 C 0.9451(2) 0.77840(17) 0.37126(11) 0.0365(4) Uani 1 1 d . . . . .
C11 C 1.0161(3) 0.6737(2) 0.35967(14) 0.0490(5) Uani 1 1 d . . . . .
H11 H 1.0832 0.6638 0.3185 0.059 Uiso 1 1 calc R U . . .
C12 C 0.9877(4) 0.5830(2) 0.40936(16) 0.0621(7) Uani 1 1 d . . . . .
H12 H 1.0360 0.5125 0.4013 0.075 Uiso 1 1 calc R U . . .
C13 C 0.8893(3) 0.5967(2) 0.46998(16) 0.0618(7) Uani 1 1 d . . . . .
H13 H 0.8708 0.5358 0.5032 0.074 Uiso 1 1 calc R U . . .
C14 C 0.8177(4) 0.7006(2) 0.48168(15) 0.0600(7) Uani 1 1 d . . . . .
H14 H 0.7512 0.7103 0.5231 0.072 Uiso 1 1 calc R U . . .
C15 C 0.8441(3) 0.79013(19) 0.43225(13) 0.0490(5) Uani 1 1 d . . . . .
H15 H 0.7932 0.8597 0.4399 0.059 Uiso 1 1 calc R U . . .
C16 C 0.7630(2) 0.92784(17) 0.24287(12) 0.0371(4) Uani 1 1 d . . . . .
C17 C 0.5372(3) 1.0013(2) 0.17196(13) 0.0498(6) Uani 1 1 d . . . . .
C18 C 0.5849(4) 0.9676(3) 0.09179(13) 0.0693(8) Uani 1 1 d . . . . .
H18A H 0.6242 0.8904 0.0921 0.104 Uiso 1 1 calc R U . . .
H18B H 0.6643 1.0189 0.0739 0.104 Uiso 1 1 calc R U . . .
H18C H 0.4965 0.9720 0.0584 0.104 Uiso 1 1 calc R U . . .
C19 C 0.4297(3) 0.9146(3) 0.20799(18) 0.0777(9) Uani 1 1 d . . . . .
H19A H 0.4759 0.8397 0.2053 0.117 Uiso 1 1 calc R U . . .
H19B H 0.3325 0.9142 0.1810 0.117 Uiso 1 1 calc R U . . .
H19C H 0.4121 0.9347 0.2606 0.117 Uiso 1 1 calc R U . . .
C20 C 0.4679(4) 1.1202(3) 0.1739(2) 0.0907(12) Uani 1 1 d . . . . .
H20A H 0.3737 1.1212 0.1445 0.136 Uiso 1 1 calc R U . . .
H20B H 0.5405 1.1740 0.1526 0.136 Uiso 1 1 calc R U . . .
H20C H 0.4454 1.1410 0.2259 0.136 Uiso 1 1 calc R U . . .

loop_
_atom_site_aniso_label
_atom_site_aniso_U_11
_atom_site_aniso_U_22
_atom_site_aniso_U_33
_atom_site_aniso_U_23
_atom_site_aniso_U_13
_atom_site_aniso_U_12
N1 0.0386(9) 0.0344(9) 0.0355(8) -0.0016(7) -0.0022(7) 0.0052(7)
O1 0.0535(10) 0.0511(10) 0.0744(12) 0.0212(8) -0.0176(9) -0.0171(8)
O2 0.0686(11) 0.0414(9) 0.0576(9) -0.0172(7) -0.0093(8) 0.0073(8)
O3 0.0460(8) 0.0369(8) 0.0460(8) -0.0039(6) -0.0120(7) 0.0015(7)
C1 0.0447(10) 0.0325(9) 0.0300(8) 0.0008(7) -0.0035(8) 0.0061(9)
C2 0.0478(12) 0.0467(12) 0.0406(10) -0.0006(9) 0.0009(9) 0.0066(10)
C3 0.0669(15) 0.0572(15) 0.0446(12) -0.0061(11) 0.0052(12) 0.0225(14)
C4 0.096(2) 0.0435(13) 0.0482(13) -0.0143(11) -0.0098(14) 0.0179(14)
C5 0.0706(16) 0.0391(12) 0.0448(11) -0.0031(9) -0.0120(11) -0.0009(12)
C6 0.0498(12) 0.0353(11) 0.0325(9) 0.0055(8) -0.0071(9) 0.0000(9)
C7 0.0432(11) 0.0422(12) 0.0423(10) 0.0117(9) -0.0037(9) -0.0032(9)
C8 0.0346(10) 0.0420(11) 0.0482(11) 0.0109(9) 0.0003(9) 0.0013(9)
C9 0.0398(10) 0.0359(11) 0.0369(9) 0.0003(8) 0.0040(8) 0.0078(9)
C10 0.0394(11) 0.0317(10) 0.0383(10) -0.0026(8) -0.0029(8) -0.0003(9)
C11 0.0512(13) 0.0409(12) 0.0550(13) -0.0010(10) 0.0031(11) 0.0075(10)
C12 0.0696(17) 0.0350(13) 0.0817(18) 0.0074(12) -0.0045(14) 0.0086(12)
C13 0.0745(18) 0.0449(14) 0.0661(15) 0.0165(12) -0.0020(14) -0.0108(13)
C14 0.0762(17) 0.0491(14) 0.0546(13) 0.0038(11) 0.0159(13) -0.0109(14)
C15 0.0618(14) 0.0339(11) 0.0513(12) -0.0004(9) 0.0131(11) -0.0002(11)
C16 0.0381(10) 0.0336(10) 0.0394(10) -0.0032(8) 0.0024(8) 0.0014(9)
C17 0.0458(12) 0.0566(14) 0.0470(11) -0.0052(10) -0.0145(10) 0.0034(11)
C18 0.0750(17) 0.090(2) 0.0431(12) -0.0033(14) -0.0125(12) -0.0031(17)
C19 0.0524(15) 0.106(3) 0.0749(17) -0.0116(18) -0.0011(14) -0.0203(17)
C20 0.086(2) 0.082(2) 0.104(2) -0.0167(19) -0.047(2) 0.0328(19)

loop_
_atom_type_symbol
_atom_type_description
_atom_type_scat_dispersion_real
_atom_type_scat_dispersion_imag
_atom_type_scat_source
C C 0.0033 0.0016 'International Tables Vol C Tables 4.2.6.8 and 6.1.1.4'
H H 0.0000 0.0000 'International Tables Vol C Tables 4.2.6.8 and 6.1.1.4'
N N 0.0061 0.0033 'International Tables Vol C Tables 4.2.6.8 and 6.1.1.4'
O O 0.0106 0.0060 'International Tables Vol C Tables 4.2.6.8 and 6.1.1.4'

loop_
_geom_angle_atom_site_label_1
_geom_angle_atom_site_label_2
_geom_angle_atom_site_label_3
_geom_angle
_geom_angle_site_symmetry_1
_geom_angle_site_symmetry_3
C16 N1 C1 123.17(16) . .
C16 N1 C9 117.78(15) . .
C1 N1 C9 118.82(16) . .
C7 O1 H1 109.5 . .
C16 O3 C17 122.43(17) . .
C6 C1 C2 121.09(18) . .
C6 C1 N1 117.12(19) . .
C2 C1 N1 121.7(2) . .
C3 C2 C1 118.9(2) . .
C3 C2 H2 120.5 . .
C1 C2 H2 120.5 . .
C4 C3 C2 120.5(2) . .
C4 C3 H3 119.8 . .
C2 C3 H3 119.8 . .
C3 C4 C5 120.4(2) . .
C3 C4 H4 119.8 . .
C5 C4 H4 119.8 . .
C4 C5 C6 120.5(3) . .
C4 C5 H5 119.7 . .
C6 C5 H5 119.7 . .
C5 C6 C1 118.6(2) . .
C5 C6 C7 124.5(2) . .
C1 C6 C7 116.71(18) . .
O1 C7 C6 114.00(19) . .
O1 C7 C8 107.55(17) . .
C6 C7 C8 105.38(18) . .
O1 C7 H7 109.9 . .
C6 C7 H7 109.9 . .
C8 C7 H7 109.9 . .
C7 C8 C9 112.19(17) . .
C7 C8 H8A 109.2 . .
C9 C8 H8A 109.2 . .
C7 C8 H8B 109.2 . .
C9 C8 H8B 109.2 . .
H8A C8 H8B 107.9 . .
N1 C9 C10 113.04(17) . .
N1 C9 C8 110.23(17) . .
C10 C9 C8 109.40(17) . .
N1 C9 H9 108.0 . .
C10 C9 H9 108.0 . .
C8 C9 H9 108.0 . .
C11 C10 C15 118.7(2) . .
C11 C10 C9 120.06(19) . .
C15 C10 C9 121.11(19) . .
C10 C11 C12 120.2(2) . .
C10 C11 H11 119.9 . .
C12 C11 H11 119.9 . .
C13 C12 C11 120.3(2) . .
C13 C12 H12 119.8 . .
C11 C12 H12 119.8 . .
C12 C13 C14 119.8(2) . .
C12 C13 H13 120.1 . .
C14 C13 H13 120.1 . .
C15 C14 C13 120.1(2) . .
C15 C14 H14 120.0 . .
C13 C14 H14 120.0 . .
C14 C15 C10 120.9(2) . .
C14 C15 H15 119.5 . .
C10 C15 H15 119.5 . .
O2 C16 O3 126.17(19) . .
O2 C16 N1 122.47(19) . .
O3 C16 N1 111.32(16) . .
O3 C17 C19 108.5(2) . .
O3 C17 C20 101.5(2) . .
C19 C17 C20 111.3(3) . .
O3 C17 C18 111.2(2) . .
C19 C17 C18 112.3(2) . .
C20 C17 C18 111.5(3) . .
C17 C18 H18A 109.5 . .
C17 C18 H18B 109.5 . .
H18A C18 H18B 109.5 . .
C17 C18 H18C 109.5 . .
H18A C18 H18C 109.5 . .
H18B C18 H18C 109.5 . .
C17 C19 H19A 109.5 . .
C17 C19 H19B 109.5 . .
H19A C19 H19B 109.5 . .
C17 C19 H19C 109.5 . .
H19A C19 H19C 109.5 . .
H19B C19 H19C 109.5 . .
C17 C20 H20A 109.5 . .
C17 C20 H20B 109.5 . .
H20A C20 H20B 109.5 . .
C17 C20 H20C 109.5 . .
H20A C20 H20C 109.5 . .
H20B C20 H20C 109.5 . .

loop_
_geom_bond_atom_site_label_1
_geom_bond_atom_site_label_2
_geom_bond_distance
_geom_bond_site_symmetry_2
N1 C16 1.362(3) .
N1 C1 1.425(3) .
N1 C9 1.482(3) .
O1 C7 1.409(3) .
O1 H1 0.8200 .
O2 C16 1.212(3) .
O3 C16 1.326(3) .
O3 C17 1.478(3) .
C1 C6 1.389(3) .
C1 C2 1.387(3) .
C2 C3 1.378(3) .
C2 H2 0.9300 .
C3 C4 1.376(4) .
C3 H3 0.9300 .
C4 C5 1.371(4) .
C4 H4 0.9300 .
C5 C6 1.387(3) .
C5 H5 0.9300 .
C6 C7 1.505(3) .
C7 C8 1.519(3) .
C7 H7 0.9800 .
C8 C9 1.537(3) .
C8 H8A 0.9700 .
C8 H8B 0.9700 .
C9 C10 1.512(3) .
C9 H9 0.9800 .
C10 C11 1.378(3) .
C10 C15 1.382(3) .
C11 C12 1.389(4) .
C11 H11 0.9300 .
C12 C13 1.365(4) .
C12 H12 0.9300 .
C13 C14 1.373(4) .
C13 H13 0.9300 .
C14 C15 1.372(3) .
C14 H14 0.9300 .
C15 H15 0.9300 .
C17 C19 1.507(4) .
C17 C20 1.508(4) .
C17 C18 1.511(3) .
C18 H18A 0.9600 .
C18 H18B 0.9600 .
C18 H18C 0.9600 .
C19 H19A 0.9600 .
C19 H19B 0.9600 .
C19 H19C 0.9600 .
C20 H20A 0.9600 .
C20 H20B 0.9600 .
C20 H20C 0.9600 .

loop_
_geom_torsion_atom_site_label_1
_geom_torsion_atom_site_label_2
_geom_torsion_atom_site_label_3
_geom_torsion_atom_site_label_4
_geom_torsion
_geom_torsion_site_symmetry_1
_geom_torsion_site_symmetry_2
_geom_torsion_site_symmetry_3
_geom_torsion_site_symmetry_4
C16 N1 C1 C6 -131.9(2) . . . .
C9 N1 C1 C6 42.5(2) . . . .
C16 N1 C1 C2 51.4(3) . . . .
C9 N1 C1 C2 -134.2(2) . . . .
C6 C1 C2 C3 1.6(3) . . . .
N1 C1 C2 C3 178.16(18) . . . .
C1 C2 C3 C4 -0.9(3) . . . .
C2 C3 C4 C5 0.0(4) . . . .
C3 C4 C5 C6 0.2(4) . . . .
C4 C5 C6 C1 0.5(3) . . . .
C4 C5 C6 C7 -174.1(2) . . . .
C2 C1 C6 C5 -1.4(3) . . . .
N1 C1 C6 C5 -178.11(17) . . . .
C2 C1 C6 C7 173.63(19) . . . .
N1 C1 C6 C7 -3.1(2) . . . .
C5 C6 C7 O1 9.7(3) . . . .
C1 C6 C7 O1 -165.05(17) . . . .
C5 C6 C7 C8 127.4(2) . . . .
C1 C6 C7 C8 -47.4(2) . . . .
O1 C7 C8 C9 -174.54(17) . . . .
C6 C7 C8 C9 63.5(2) . . . .
C16 N1 C9 C10 -86.4(2) . . . .
C1 N1 C9 C10 98.9(2) . . . .
C16 N1 C9 C8 150.85(17) . . . .
C1 N1 C9 C8 -23.9(2) . . . .
C7 C8 C9 N1 -29.3(2) . . . .
C7 C8 C9 C10 -154.21(18) . . . .
N1 C9 C10 C11 143.8(2) . . . .
C8 C9 C10 C11 -93.0(2) . . . .
N1 C9 C10 C15 -41.0(3) . . . .
C8 C9 C10 C15 82.2(3) . . . .
C15 C10 C11 C12 -1.0(4) . . . .
C9 C10 C11 C12 174.3(2) . . . .
C10 C11 C12 C13 0.1(4) . . . .
C11 C12 C13 C14 0.2(4) . . . .
C12 C13 C14 C15 0.5(4) . . . .
C13 C14 C15 C10 -1.5(4) . . . .
C11 C10 C15 C14 1.7(4) . . . .
C9 C10 C15 C14 -173.5(2) . . . .
C17 O3 C16 O2 19.2(3) . . . .
C17 O3 C16 N1 -163.10(17) . . . .
C1 N1 C16 O2 -171.6(2) . . . .
C9 N1 C16 O2 14.0(3) . . . .
C1 N1 C16 O3 10.6(3) . . . .
C9 N1 C16 O3 -163.82(17) . . . .
C16 O3 C17 C19 56.2(3) . . . .
C16 O3 C17 C20 173.4(2) . . . .
C16 O3 C17 C18 -67.9(3) . . . .
